data_7238029
loop_
_publ_author_name
'Ding, Fangwei'
'Xia, Debin'
'Ge, Congwu'
'Kang, Zhenchao'
'Yang, Yulin'
'Fan, Ruiqing'
'Lin, Kaifeng'
'Gao, Xike'

_publ_section_title
;
 Indenone-fused N-heteroacenes
;
_journal_issue 45
_journal_name_full 'Journal of Materials Chemistry C'
_journal_page_first 14314
_journal_paper_doi 10.1039/C9TC04962B
_journal_volume 7
_journal_year 2019
_chemical_formula_moiety 'C45 H51 N2 O Si2'
_chemical_formula_sum 'C45 H51 N2 O Si2'
_chemical_formula_weight 692.05
_space_group_crystal_system triclinic
_space_group_IT_number 2
_space_group_name_Hall '-P 1'
_space_group_name_H-M_alt 'P -1'
_atom_sites_solution_hydrogens geom
_atom_sites_solution_primary direct
_audit_creation_date 2019-07-13
_audit_creation_method
;
Olex2 1.2
(compiled 2018.05.29 svn.r3508 for OlexSys, GUI svn.r5506)
;
_audit_update_record
;
2019-09-03 deposited with the CCDC.	2019-10-24 downloaded from the CCDC.
;
_cell_angle_alpha 87.976(6)
_cell_angle_beta 79.647(5)
_cell_angle_gamma 85.341(6)
_cell_formula_units_Z 2
_cell_length_a 8.2528(5)
_cell_length_b 14.9237(12)
_cell_length_c 17.2022(12)
_cell_measurement_reflns_used 3455
_cell_measurement_temperature 297
_cell_measurement_theta_max 68.3830
_cell_measurement_theta_min 3.9140
_cell_volume 2076.8(3)
_computing_cell_refinement 'CrysAlisPro 1.171.39.46 (Rigaku OD, 2018)'
_computing_data_collection 'CrysAlisPro 1.171.39.46 (Rigaku OD, 2018)'
_computing_data_reduction 'CrysAlisPro 1.171.39.46 (Rigaku OD, 2018)'
_computing_molecular_graphics 'Olex2 (Dolomanov et al., 2009)'
_computing_publication_material 'Olex2 (Dolomanov et al., 2009)'
_computing_structure_refinement 'ShelXL (Sheldrick, 2015)'
_computing_structure_solution 'XS (Sheldrick, 2008)'
_diffrn_ambient_temperature 297
_diffrn_detector 'CCD plate'
_diffrn_detector_area_resol_mean 15.9737
_diffrn_detector_type Eos
_diffrn_measured_fraction_theta_full 0.997
_diffrn_measured_fraction_theta_max 0.974
_diffrn_measurement_details
;
List of Runs (angles in degrees, time in seconds):

  # Type    Start    End  Width  t~exp~   \w     \q     \k     \f   Frames
#--------------------------------------------------------------------------
  1  \w    -69.00  22.00   1.00    5.00    --    0.00 -57.00 -90.00   91
  2  \w    -27.00  73.00   1.00    5.00    --    0.00  37.00  30.00  100
  3  \w    -22.00  69.00   1.00    5.00    --    0.00  57.00  60.00   91
  4  \w     32.00 123.00   1.00    5.00    --   54.00  57.00 -90.00   91
  5  \w     23.00 112.00   1.00    5.00    --   54.00-125.00-180.00   89
  6  \w     35.00 108.00   1.00    5.00    --   54.00-125.00   0.00   73
  7  \w    -17.00  11.00   1.00    5.00    --   54.00 -77.00-180.00   28
  8  \w    -18.00   8.00   1.00    5.00    --   54.00 -37.00 -60.00   26
  9  \w    -11.00  28.00   1.00    5.00    --   54.00 -57.00 -30.00   39
 10  \w     32.00  64.00   1.00    5.00    --   54.00 -57.00 -30.00   32
 11  \w     34.00  62.00   1.00    5.00    --   54.00 -77.00-180.00   28
 12  \w     44.00 123.00   1.00    5.00    --   54.00  56.00-158.00   79
 13  \w     28.00 126.00   1.00    5.00    --   54.00  37.00 120.00   98
 14  \w     88.00 121.00   1.00    5.00    --  108.00  50.00 -60.00   33
 15  \w    130.00 174.00   1.00    5.00    --  108.00  63.00 -90.00   44
 16  \w     36.00  84.00   1.00    5.00    --  108.00 -37.00 -60.00   48
 17  \w    140.00 174.00   1.00    5.00    --  108.00  63.00-180.00   34
 18  \w     35.00  77.00   1.00    5.00    --  108.00-111.00   0.00   42
 19  \w     35.00 112.00   1.00    5.00    --  108.00-111.00 150.00   77
 20  \w     62.00 139.00   1.00    5.00    --  108.00 -77.00 -30.00   77
 21  \w     39.00 111.00   1.00    5.00    --  108.00-111.00 -30.00   72
 22  \w     99.00 125.00   1.00    5.00    --  108.00  63.00-180.00   26
 23  \w    103.00 178.00   1.00    5.00    --  108.00  37.00-120.00   75
 24  \w     86.00 112.00   1.00    5.00    --  108.00  63.00 -90.00   26
 25  \w     37.00 131.00   1.00    5.00    --  108.00 -50.00 120.00   94
 26  \w     87.00 112.00   1.00    5.00    --  108.00-111.00  60.00   25
 27  \w    145.00 171.00   1.00    5.00    --  108.00  50.00 -60.00   26
 28  \w     90.00 121.00   1.00    5.00    --  108.00 -37.00 -60.00   31
 29  \w     73.00 178.00   1.00    5.00    --  108.00  25.00   0.00  105
 30  \w     67.00 143.00   1.00    5.00    --  108.00 -91.00 150.00   76
;
_diffrn_measurement_device 'four-circle diffractometer'
_diffrn_measurement_device_type 'SuperNova, Dual, Cu at home/near, Eos'
_diffrn_measurement_method '\w scans'
_diffrn_orient_matrix_type 'CrysAlisPro convention (1999,Acta A55,543-557)'
_diffrn_orient_matrix_UB_11 -0.0231857000
_diffrn_orient_matrix_UB_12 -0.0886927000
_diffrn_orient_matrix_UB_13 -0.0384032000
_diffrn_orient_matrix_UB_21 -0.1778969000
_diffrn_orient_matrix_UB_22 0.0008895000
_diffrn_orient_matrix_UB_23 0.0466291000
_diffrn_orient_matrix_UB_31 -0.0635189000
_diffrn_orient_matrix_UB_32 0.0535225000
_diffrn_orient_matrix_UB_33 -0.0681369000
_diffrn_radiation_monochromator mirror
_diffrn_radiation_probe x-ray
_diffrn_radiation_type CuK\a
_diffrn_radiation_wavelength 1.54178
_diffrn_reflns_av_R_equivalents 0.0188
_diffrn_reflns_av_unetI/netI 0.0321
_diffrn_reflns_Laue_measured_fraction_full 0.997
_diffrn_reflns_Laue_measured_fraction_max 0.974
_diffrn_reflns_limit_h_max 7
_diffrn_reflns_limit_h_min -9
_diffrn_reflns_limit_k_max 18
_diffrn_reflns_limit_k_min -18
_diffrn_reflns_limit_l_max 18
_diffrn_reflns_limit_l_min -20
_diffrn_reflns_number 15146
_diffrn_reflns_point_group_measured_fraction_full 0.997
_diffrn_reflns_point_group_measured_fraction_max 0.974
_diffrn_reflns_theta_full 67.679
_diffrn_reflns_theta_max 70.733
_diffrn_reflns_theta_min 2.971
_diffrn_source 'micro-focus sealed X-ray tube'
_diffrn_source_type 'SuperNova (Cu) X-ray Source'
_exptl_absorpt_coefficient_mu 1.027
_exptl_absorpt_correction_T_max 1.00000
_exptl_absorpt_correction_T_min 0.76826
_exptl_absorpt_correction_type multi-scan
_exptl_absorpt_process_details
'CrysAlisPro 1.171.39.46 (Rigaku Oxford Diffraction, 2018) Empirical absorption correction using spherical harmonics, implemented in SCALE3 ABSPACK scaling algorithm.'
_exptl_crystal_colour colourless
_exptl_crystal_colour_primary colourless
_exptl_crystal_density_diffrn 1.107
_exptl_crystal_description block
_exptl_crystal_F_000 742
_refine_diff_density_max 0.332
_refine_diff_density_min -0.252
_refine_diff_density_rms 0.048
_refine_ls_extinction_method none
_refine_ls_goodness_of_fit_ref 1.030
_refine_ls_hydrogen_treatment constr
_refine_ls_matrix_type full
_refine_ls_number_parameters 607
_refine_ls_number_reflns 7776
_refine_ls_number_restraints 425
_refine_ls_restrained_S_all 1.087
_refine_ls_R_factor_all 0.1068
_refine_ls_R_factor_gt 0.0736
_refine_ls_shift/su_max 0.000
_refine_ls_shift/su_mean 0.000
_refine_ls_structure_factor_coef Fsqd
_refine_ls_weighting_details 'w=1/[\s^2^(Fo^2^)+(0.1534P)^2^+0.1781P] where P=(Fo^2^+2Fc^2^)/3'
_refine_ls_weighting_scheme calc
_refine_ls_wR_factor_gt 0.2164
_refine_ls_wR_factor_ref 0.2625
_reflns_Friedel_coverage 0.000
_reflns_number_gt 4747
_reflns_number_total 7776
_reflns_threshold_expression 'I > 2\s(I)'
_cod_data_source_file c9tc04962b4.cif
_cod_data_source_block 1
_cod_database_code 7238029
_shelx_shelxl_version_number 2018/3
_shelx_space_group_comment
;
The symmetry employed for this shelxl refinement is uniquely defined
by the following loop, which should always be used as a source of
symmetry information in preference to the above space-group names.
They are only intended as comments.
;
_reflns_odcompleteness_completeness 99.95
_reflns_odcompleteness_iscentric 1
_reflns_odcompleteness_theta 66.97
_olex2_refinement_description
;
1. Fixed Uiso
 At 1.2 times of:
  All C(H) groups, All C(H,H) groups
 At 1.5 times of:
  All C(H,H,H) groups
2. Restrained distances
 C29-C28
 1.5 with sigma of 0.02
 C37A-C39A
 1.5 with sigma of 0.02
 C44-C43 = C43-C45
 1.5 with sigma of 0.02
 C38-C37 = C37-C39
 1.5 with sigma of 0.02
 C42-C40 = C40-C41
 1.5 with sigma of 0.02
 C44A-C43A = C43A-C45A
 1.5 with sigma of 0.02
 C39A-C37A = C37A-C38A
 1.5 with sigma of 0.02
 C45A-C44A
 2.5 with sigma of 0.02
 C38A-C39A
 2.5 with sigma of 0.02
3. Uiso/Uaniso restraints and constraints
Uanis(Si1) \\sim Ueq, Uanis(Si2) \\sim Ueq: with sigma of 0.01 and sigma for
terminal atoms of 0.02
Uanis(C29) \\sim Ueq, Uanis(C34) \\sim Ueq, Uanis(C31) \\sim Ueq, Uanis(C28)
\\sim Ueq, Uanis(C32) \\sim Ueq, Uanis(C36) \\sim Ueq, Uanis(C35) \\sim Ueq,
Uanis(C33) \\sim Ueq, Uanis(C30) \\sim Ueq, Uanis(C36A) \\sim Ueq, Uanis(C34A)
\\sim Ueq, Uanis(C35A) \\sim Ueq, Uanis(C32A) \\sim Ueq, Uanis(C31A) \\sim Ueq,
Uanis(C33A) \\sim Ueq, Uanis(C28A) \\sim Ueq, Uanis(C29A) \\sim Ueq,
Uanis(C30A) \\sim Ueq: with sigma of 0.01 and sigma for terminal atoms of 0.02
Uanis(C40) \\sim Ueq, Uanis(C41) \\sim Ueq, Uanis(C37) \\sim Ueq, Uanis(C43)
\\sim Ueq, Uanis(C38) \\sim Ueq, Uanis(C42) \\sim Ueq, Uanis(C44) \\sim Ueq,
Uanis(C39) \\sim Ueq, Uanis(C45) \\sim Ueq, Uanis(C44A) \\sim Ueq, Uanis(C43A)
\\sim Ueq, Uanis(C45A) \\sim Ueq, Uanis(C38A) \\sim Ueq, Uanis(C37A) \\sim Ueq,
Uanis(C39A) \\sim Ueq: with sigma of 0.01 and sigma for terminal atoms of 0.02
4. Rigid body (RIGU) restrains
 Si1, Si2
 with sigma for 1-2 distances of 0.001 and sigma for 1-3 distances of 0.001
 Si1, C29, C34, C31, C28, C32, C36, C35, C33, C30, C36A, C34A, C35A, C32A,
 C31A, C33A, C28A, C29A, C30A
 with sigma for 1-2 distances of 0.004 and sigma for 1-3 distances of 0.004
 Si2, C40, C41, C37, C43, C38, C42, C44, C39, C45, C44A, C43A, C45A, C38A,
 C37A, C39A
 with sigma for 1-2 distances of 0.001 and sigma for 1-3 distances of 0.001
5. Others
 Fixed Sof: C29(0.5) H29A(0.5) H29B(0.5) C34(0.5) H34(0.5) C31(0.5) H31(0.5)
 C28(0.5) H28(0.5) C32(0.5) H32A(0.5) H32B(0.5) H32C(0.5) C36(0.5) H36A(0.5)
 H36B(0.5) H36C(0.5) C35(0.5) H35A(0.5) H35B(0.5) H35C(0.5) C33(0.5) H33A(0.5)
 H33B(0.5) H33C(0.5) C30(0.5) H30A(0.5) H30B(0.5) H30C(0.5) C37(0.5) H37(0.5)
 C43(0.5) H43(0.5) C38(0.5) H38A(0.5) H38B(0.5) H38C(0.5) C44(0.5) H44A(0.5)
 H44B(0.5) H44C(0.5) C39(0.5) H39A(0.5) H39B(0.5) H39C(0.5) C45(0.5) H45A(0.5)
 H45B(0.5) H45C(0.5) C36A(0.5) H36D(0.5) H36E(0.5) H36F(0.5) C34A(0.5)
 H34A(0.5) C35A(0.5) H35D(0.5) H35E(0.5) H35F(0.5) C32A(0.5) H32D(0.5)
 H32E(0.5) H32F(0.5) C31A(0.5) H31A(0.5) C33A(0.5) H33D(0.5) H33E(0.5)
 H33F(0.5) C28A(0.5) H28A(0.5) C29A(0.5) H29C(0.5) H29D(0.5) H29E(0.5)
 C30A(0.5) H30D(0.5) H30E(0.5) H30F(0.5) C44A(0.5) H44D(0.5) H44E(0.5)
 H44F(0.5) C43A(0.5) C45A(0.5) H45D(0.5) H45E(0.5) H45F(0.5) C38A(0.5)
 H38D(0.5) H38E(0.5) H38F(0.5) C37A(0.5) H37A(0.5) C39A(0.5) H39D(0.5)
 H39E(0.5) H39F(0.5)
6.a Ternary CH refined with riding coordinates:
 C34(H34), C31(H31), C28(H28), C40(H40), C37(H37), C43(H43), C34A(H34A),
 C31A(H31A), C28A(H28A), C37A(H37A)
6.b Aromatic/amide H refined with riding coordinates:
 C4(H4), C9(H9), C13(H13), C18(H18), C22(H22), C23(H23), C24(H24), C25(H25),
 C26(H26), C27(H27)
6.c X=CH2 refined with riding coordinates:
 C29(H29A,H29B)
6.d Idealised Me refined as rotating group:
 C32(H32A,H32B,H32C), C36(H36A,H36B,H36C), C35(H35A,H35B,H35C), C33(H33A,H33B,
 H33C), C30(H30A,H30B,H30C), C41(H41A,H41B,H41C), C38(H38A,H38B,H38C), C42(H42A,
 H42B,H42C), C44(H44A,H44B,H44C), C39(H39A,H39B,H39C), C45(H45A,H45B,H45C),
 C36A(H36D,H36E,H36F), C35A(H35D,H35E,H35F), C32A(H32D,H32E,H32F), C33A(H33D,
 H33E,H33F), C29A(H29C,H29D,H29E), C30A(H30D,H30E,H30F), C44A(H44D,H44E,H44F),
 C45A(H45D,H45E,H45F), C38A(H38D,H38E,H38F), C39A(H39D,H39E,H39F)
;
_olex2_submission_special_instructions 'No special instructions were received'
_oxdiff_exptl_absorpt_empirical_details
;
Empirical correction (ABSPACK) includes:
- Absorption correction using spherical harmonics
- Frame scaling
;
_oxdiff_exptl_absorpt_empirical_full_max 1.722
_oxdiff_exptl_absorpt_empirical_full_min 0.619

loop_
_space_group_symop_operation_xyz
'x, y, z'
'-x, -y, -z'

loop_
_atom_site_label
_atom_site_type_symbol
_atom_site_fract_x
_atom_site_fract_y
_atom_site_fract_z
_atom_site_U_iso_or_equiv
_atom_site_adp_type
_atom_site_occupancy
_atom_site_site_symmetry_order
_atom_site_calc_flag
_atom_site_refinement_flags_posn
_atom_site_refinement_flags_adp
_atom_site_refinement_flags_occupancy
_atom_site_disorder_assembly
_atom_site_disorder_group
Si1 Si 0.63171(15) 0.39645(8) 0.18090(6) 0.0996(4) Uani 1 1 d . U . . .
Si2 Si 0.21204(15) 0.11376(7) 0.82465(6) 0.0980(4) Uani 1 1 d . U . . .
O21 O 0.9488(3) 0.07313(16) 0.64043(15) 0.0929(7) Uani 1 1 d . . . . .
N0AA N 0.6470(3) 0.16768(14) 0.58731(13) 0.0612(5) Uani 1 1 d . . . . .
N2 N 0.7438(3) 0.22151(14) 0.42351(13) 0.0597(5) Uani 1 1 d . . . . .
C1 C 0.3756(3) 0.23454(16) 0.58589(15) 0.0559(6) Uani 1 1 d . . . . .
C2 C 1.0164(3) 0.14501(17) 0.44000(18) 0.0659(7) Uani 1 1 d . . . . .
C3 C 0.3069(3) 0.31448(15) 0.46623(15) 0.0552(6) Uani 1 1 d . . . . .
C4 C 0.1900(3) 0.36233(16) 0.42815(16) 0.0599(6) Uani 1 1 d . . . . .
H4 H 0.221036 0.381254 0.375877 0.072 Uiso 1 1 calc R . . . .
C5 C 0.5852(3) 0.24261(16) 0.46528(15) 0.0550(6) Uani 1 1 d . . . . .
C6 C 0.5373(3) 0.21429(16) 0.54586(15) 0.0548(6) Uani 1 1 d . . . . .
C7 C 0.4722(3) 0.29261(16) 0.42611(14) 0.0549(6) Uani 1 1 d . . . . .
C8 C 0.2594(3) 0.28554(15) 0.54658(15) 0.0540(6) Uani 1 1 d . . . . .
C9 C 0.0966(3) 0.30609(17) 0.58532(16) 0.0607(6) Uani 1 1 d . . . . .
H9 H 0.065268 0.287335 0.637621 0.073 Uiso 1 1 calc R . . . .
C10 C 0.0279(3) 0.38244(16) 0.46643(17) 0.0612(6) Uani 1 1 d . . . . .
C11 C 0.8423(3) 0.17679(16) 0.46624(17) 0.0594(6) Uani 1 1 d . . . . .
C12 C -0.0194(3) 0.35417(16) 0.54687(17) 0.0622(7) Uani 1 1 d . . . . .
C13 C -0.1856(4) 0.3751(2) 0.5852(2) 0.0766(8) Uani 1 1 d . . . . .
H13 H -0.219109 0.356449 0.637329 0.092 Uiso 1 1 calc R . . . .
C14 C 0.5226(3) 0.32291(19) 0.34675(17) 0.0660(7) Uani 1 1 d . . . . .
C15 C 0.7937(3) 0.15158(17) 0.54708(16) 0.0617(6) Uani 1 1 d . . . . .
C16 C 0.3269(3) 0.19994(18) 0.66440(17) 0.0655(7) Uani 1 1 d . . . . .
C17 C 0.9417(4) 0.10344(19) 0.5749(2) 0.0715(8) Uani 1 1 d . . . . .
C18 C -0.0923(4) 0.43075(18) 0.4281(2) 0.0740(8) Uani 1 1 d . . . . .
H18 H -0.063352 0.449608 0.375699 0.089 Uiso 1 1 calc R . . . .
C19 C 0.2806(4) 0.1684(2) 0.72868(19) 0.0789(8) Uani 1 1 d . . . . .
C20 C 1.0724(3) 0.10260(17) 0.50421(19) 0.0707(8) Uani 1 1 d . . . . .
C21 C 0.5613(4) 0.3510(2) 0.28051(19) 0.0812(9) Uani 1 1 d . . . . .
C22 C -0.2951(4) 0.4219(2) 0.5464(3) 0.0861(10) Uani 1 1 d . . . . .
H22 H -0.402532 0.435903 0.572449 0.103 Uiso 1 1 calc R . . . .
C23 C -0.2484(4) 0.4496(2) 0.4671(3) 0.0884(10) Uani 1 1 d . . . . .
H23 H -0.325614 0.481121 0.441149 0.106 Uiso 1 1 calc R . . . .
C24 C 1.2795(4) 0.1138(2) 0.3608(2) 0.0930(11) Uani 1 1 d . . . . .
H24 H 1.351200 0.117133 0.312628 0.112 Uiso 1 1 calc R . . . .
C25 C 1.3356(4) 0.0712(2) 0.4248(3) 0.0929(11) Uani 1 1 d . . . . .
H25 H 1.444084 0.046279 0.418288 0.112 Uiso 1 1 calc R . . . .
C26 C 1.1182(4) 0.1519(2) 0.3670(2) 0.0794(9) Uani 1 1 d . . . . .
H26 H 1.080541 0.180744 0.324144 0.095 Uiso 1 1 calc R . . . .
C27 C 1.2367(4) 0.06443(19) 0.4970(2) 0.0837(10) Uani 1 1 d . . . . .
H27 H 1.275794 0.035940 0.539691 0.100 Uiso 1 1 calc R . . . .
C29 C 0.946(3) 0.3077(13) 0.2010(14) 0.163(7) Uani 0.5 1 d D U P A 1
H29A H 1.057516 0.316708 0.194642 0.196 Uiso 0.5 1 calc R . P A 1
H29B H 0.896921 0.272329 0.243004 0.196 Uiso 0.5 1 calc R . P A 1
C34 C 0.5237(17) 0.5161(8) 0.1791(7) 0.103(3) Uani 0.5 1 d . U P B 1
H34 H 0.558655 0.542445 0.126405 0.123 Uiso 0.5 1 calc R . P B 1
C31 C 0.4748(16) 0.3407(8) 0.1176(6) 0.121(3) Uani 0.5 1 d . U P B 1
H31 H 0.367598 0.370382 0.140853 0.146 Uiso 0.5 1 calc R . P B 1
C28 C 0.8462(13) 0.3492(9) 0.1449(6) 0.127(3) Uani 0.5 1 d D U P A 1
H28 H 0.826655 0.296738 0.116206 0.152 Uiso 0.5 1 calc R . P A 1
C32 C 0.4469(19) 0.2536(15) 0.1313(13) 0.144(5) Uani 0.5 1 d . U P B 1
H32A H 0.547613 0.217005 0.114753 0.217 Uiso 0.5 1 calc GR . P B 1
H32B H 0.364853 0.237984 0.102051 0.217 Uiso 0.5 1 calc GR . P B 1
H32C H 0.408423 0.243549 0.186690 0.217 Uiso 0.5 1 calc GR . P B 1
C36 C 0.3247(16) 0.5140(12) 0.1937(11) 0.165(6) Uani 0.5 1 d . U P B 1
H36A H 0.296480 0.455037 0.183063 0.248 Uiso 0.5 1 calc GR . P B 1
H36B H 0.279993 0.557217 0.158967 0.248 Uiso 0.5 1 calc GR . P B 1
H36C H 0.279656 0.528510 0.247540 0.248 Uiso 0.5 1 calc GR . P B 1
C35 C 0.564(2) 0.5782(9) 0.2380(9) 0.162(5) Uani 0.5 1 d . U P B 1
H35A H 0.476571 0.625166 0.248924 0.244 Uiso 0.5 1 calc GR . P B 1
H35B H 0.665588 0.604221 0.217004 0.244 Uiso 0.5 1 calc GR . P B 1
H35C H 0.574685 0.545317 0.285999 0.244 Uiso 0.5 1 calc GR . P B 1
C33 C 0.488(2) 0.3692(14) 0.0343(9) 0.179(7) Uani 0.5 1 d . U P B 1
H33A H 0.481961 0.433619 0.030322 0.269 Uiso 0.5 1 calc GR . P B 1
H33B H 0.398905 0.347375 0.013088 0.269 Uiso 0.5 1 calc GR . P B 1
H33C H 0.591455 0.345084 0.004972 0.269 Uiso 0.5 1 calc GR . P B 1
C30 C 0.935(2) 0.4040(11) 0.0806(10) 0.169(6) Uani 0.5 1 d . U P A 1
H30A H 0.928394 0.379271 0.030576 0.253 Uiso 0.5 1 calc GR . P A 1
H30B H 1.048930 0.403639 0.086068 0.253 Uiso 0.5 1 calc GR . P A 1
H30C H 0.886126 0.464598 0.083172 0.253 Uiso 0.5 1 calc GR . P A 1
C40 C 0.1325(7) 0.0030(3) 0.8048(3) 0.1359(15) Uani 1 1 d D U . . .
H40 H 0.039562 0.024130 0.778880 0.163 Uiso 1 1 calc R . . . .
C41 C 0.2379(7) -0.0517(3) 0.7404(3) 0.1462(18) Uani 1 1 d D U . . .
H41A H 0.254130 -0.016396 0.692292 0.219 Uiso 1 1 calc GR . . . .
H41B H 0.183950 -0.104414 0.732656 0.219 Uiso 1 1 calc GR . . . .
H41C H 0.342916 -0.069137 0.755175 0.219 Uiso 1 1 calc GR . . . .
C37 C 0.424(2) 0.0932(11) 0.8711(9) 0.144(4) Uani 0.5 1 d D U P C 1
H37 H 0.451035 0.155095 0.877022 0.173 Uiso 0.5 1 calc R . P C 1
C43 C 0.0133(16) 0.1896(10) 0.8739(8) 0.143(3) Uani 0.5 1 d D U P C 1
H43 H -0.041936 0.154150 0.918493 0.171 Uiso 0.5 1 calc R . P C 1
C38 C 0.566(3) 0.0593(16) 0.8138(14) 0.228(9) Uani 0.5 1 d D U P C 1
H38A H 0.528929 0.025664 0.774655 0.342 Uiso 0.5 1 calc GR . P C 1
H38B H 0.639082 0.020936 0.840257 0.342 Uiso 0.5 1 calc GR . P C 1
H38C H 0.623725 0.108855 0.788625 0.342 Uiso 0.5 1 calc GR . P C 1
C42 C 0.0484(12) -0.0452(5) 0.8718(5) 0.247(4) Uani 1 1 d D U . . .
H42A H 0.126113 -0.067402 0.904616 0.371 Uiso 1 1 calc GR . . . .
H42B H -0.001141 -0.094875 0.853875 0.371 Uiso 1 1 calc GR . . . .
H42C H -0.035855 -0.005739 0.901646 0.371 Uiso 1 1 calc GR . . . .
C44 C -0.1040(15) 0.2108(9) 0.8245(8) 0.166(4) Uani 0.5 1 d D U P C 1
H44A H -0.057264 0.248100 0.780979 0.249 Uiso 0.5 1 calc GR . P C 1
H44B H -0.200254 0.242245 0.854093 0.249 Uiso 0.5 1 calc GR . P C 1
H44C H -0.134432 0.156318 0.804764 0.249 Uiso 0.5 1 calc GR . P C 1
C39 C 0.378(2) 0.0626(11) 0.9572(7) 0.209(6) Uani 0.5 1 d D U P C 1
H39A H 0.284594 0.099913 0.982718 0.313 Uiso 0.5 1 calc GR . P C 1
H39B H 0.469641 0.067290 0.983717 0.313 Uiso 0.5 1 calc GR . P C 1
H39C H 0.350024 0.001181 0.959449 0.313 Uiso 0.5 1 calc GR . P C 1
C45 C 0.130(3) 0.2570(15) 0.9117(11) 0.249(7) Uani 0.5 1 d D U P C 1
H45A H 0.216523 0.221371 0.931498 0.373 Uiso 0.5 1 calc GR . P C 1
H45B H 0.062976 0.290435 0.953993 0.373 Uiso 0.5 1 calc GR . P C 1
H45C H 0.177641 0.297834 0.871199 0.373 Uiso 0.5 1 calc GR . P C 1
C36A C 0.416(2) 0.5442(10) 0.1969(9) 0.148(5) Uani 0.5 1 d . U P B 2
H36D H 0.371489 0.518828 0.155541 0.222 Uiso 0.5 1 calc GR . P B 2
H36E H 0.397195 0.608456 0.195029 0.222 Uiso 0.5 1 calc GR . P B 2
H36F H 0.363705 0.521354 0.247173 0.222 Uiso 0.5 1 calc GR . P B 2
C34A C 0.6093(18) 0.5174(10) 0.1850(9) 0.128(4) Uani 0.5 1 d . U P B 2
H34A H 0.657713 0.540405 0.132641 0.154 Uiso 0.5 1 calc R . P B 2
C35A C 0.696(2) 0.5569(10) 0.2431(9) 0.168(5) Uani 0.5 1 d . U P B 2
H35D H 0.623811 0.602530 0.272277 0.251 Uiso 0.5 1 calc GR . P B 2
H35E H 0.793273 0.583102 0.215480 0.251 Uiso 0.5 1 calc GR . P B 2
H35F H 0.727228 0.510597 0.278924 0.251 Uiso 0.5 1 calc GR . P B 2
C32A C 0.537(3) 0.2424(16) 0.1208(16) 0.192(8) Uani 0.5 1 d . U P B 2
H32D H 0.630442 0.199263 0.110320 0.288 Uiso 0.5 1 calc GR . P B 2
H32E H 0.460432 0.232306 0.086591 0.288 Uiso 0.5 1 calc GR . P B 2
H32F H 0.483410 0.236013 0.174895 0.288 Uiso 0.5 1 calc GR . P B 2
C31A C 0.5882(18) 0.3273(9) 0.1075(6) 0.133(3) Uani 0.5 1 d . U P B 2
H31A H 0.704061 0.303901 0.094739 0.160 Uiso 0.5 1 calc R . P B 2
C33A C 0.5949(18) 0.3692(12) 0.0249(7) 0.145(5) Uani 0.5 1 d . U P B 2
H33D H 0.499951 0.410724 0.024429 0.217 Uiso 0.5 1 calc GR . P B 2
H33E H 0.595586 0.322745 -0.012331 0.217 Uiso 0.5 1 calc GR . P B 2
H33F H 0.693486 0.400507 0.010764 0.217 Uiso 0.5 1 calc GR . P B 2
C28A C 0.8660(13) 0.4098(8) 0.1762(7) 0.128(3) Uani 0.5 1 d . U P B 2
H28A H 0.861469 0.457855 0.214075 0.154 Uiso 0.5 1 calc R . P B 2
C29A C 0.957(3) 0.3469(14) 0.2063(15) 0.165(7) Uani 0.5 1 d . U P B 2
H29C H 0.892649 0.320664 0.252249 0.248 Uiso 0.5 1 calc GR . P B 2
H29D H 1.050093 0.372412 0.220865 0.248 Uiso 0.5 1 calc GR . P B 2
H29E H 0.995308 0.301294 0.167836 0.248 Uiso 0.5 1 calc GR . P B 2
C30A C 0.958(3) 0.4537(10) 0.1006(10) 0.162(6) Uani 0.5 1 d . U P B 2
H30D H 0.892860 0.453513 0.059582 0.243 Uiso 0.5 1 calc GR . P B 2
H30E H 1.062294 0.420461 0.083919 0.243 Uiso 0.5 1 calc GR . P B 2
H30F H 0.976103 0.514529 0.110922 0.243 Uiso 0.5 1 calc GR . P B 2
C44A C -0.004(3) 0.2696(12) 0.8550(11) 0.236(8) Uani 0.5 1 d D U P C 2
H44D H 0.069298 0.294266 0.811347 0.354 Uiso 0.5 1 calc GR . P C 2
H44E H -0.028498 0.311901 0.897011 0.354 Uiso 0.5 1 calc GR . P C 2
H44F H -0.104925 0.257274 0.838187 0.354 Uiso 0.5 1 calc GR . P C 2
C43A C 0.077(2) 0.1824(12) 0.8843(11) 0.175(5) Uani 0.5 1 d D U P C 2
C45A C -0.037(2) 0.1574(11) 0.9605(9) 0.268(9) Uani 0.5 1 d D U P C 2
H45D H -0.081538 0.101193 0.954176 0.402 Uiso 0.5 1 calc GR . P C 2
H45E H -0.125347 0.203412 0.972211 0.402 Uiso 0.5 1 calc GR . P C 2
H45F H 0.024468 0.151717 1.003067 0.402 Uiso 0.5 1 calc GR . P C 2
C38A C 0.513(2) 0.0322(12) 0.8411(12) 0.189(6) Uani 0.5 1 d D U P C 2
H38D H 0.596283 0.060437 0.804169 0.283 Uiso 0.5 1 calc GR . P C 2
H38E H 0.468327 -0.013102 0.814867 0.283 Uiso 0.5 1 calc GR . P C 2
H38F H 0.561780 0.005027 0.883761 0.283 Uiso 0.5 1 calc GR . P C 2
C37A C 0.370(2) 0.1058(12) 0.8752(12) 0.168(5) Uani 0.5 1 d D U P C 2
H37A H 0.322959 0.083286 0.927968 0.202 Uiso 0.5 1 calc R . P C 2
C39A C 0.447(3) 0.1890(11) 0.8887(12) 0.283(8) Uani 0.5 1 d D U P C 2
H39D H 0.532860 0.200256 0.844626 0.424 Uiso 0.5 1 calc GR . P C 2
H39E H 0.493278 0.181719 0.936082 0.424 Uiso 0.5 1 calc GR . P C 2
H39F H 0.364914 0.238884 0.894055 0.424 Uiso 0.5 1 calc GR . P C 2

loop_
_atom_site_aniso_label
_atom_site_aniso_U_11
_atom_site_aniso_U_22
_atom_site_aniso_U_33
_atom_site_aniso_U_23
_atom_site_aniso_U_13
_atom_site_aniso_U_12
Si1 0.1287(9) 0.0989(7) 0.0597(5) 0.0150(5) 0.0035(5) 0.0090(6)
Si2 0.1259(9) 0.0983(7) 0.0604(5) 0.0118(5) 0.0043(5) -0.0046(6)
O21 0.0883(15) 0.0988(17) 0.0948(17) 0.0142(13) -0.0346(13) 0.0069(12)
N0AA 0.0615(13) 0.0540(12) 0.0689(14) 0.0037(10) -0.0170(10) -0.0002(9)
N2 0.0527(11) 0.0552(12) 0.0686(13) -0.0036(10) -0.0048(10) -0.0011(9)
C1 0.0570(14) 0.0514(13) 0.0591(14) -0.0010(10) -0.0101(11) -0.0032(10)
C2 0.0574(15) 0.0531(14) 0.087(2) -0.0067(13) -0.0132(13) 0.0007(11)
C3 0.0560(13) 0.0461(12) 0.0629(15) -0.0021(10) -0.0099(11) -0.0014(10)
C4 0.0628(15) 0.0529(14) 0.0650(16) -0.0001(11) -0.0169(12) 0.0006(11)
C5 0.0510(13) 0.0498(13) 0.0637(15) -0.0023(10) -0.0086(11) -0.0029(10)
C6 0.0511(13) 0.0497(13) 0.0635(15) 0.0017(11) -0.0120(11) -0.0020(10)
C7 0.0562(14) 0.0526(13) 0.0547(14) 0.0001(10) -0.0081(11) -0.0012(10)
C8 0.0526(13) 0.0467(12) 0.0622(14) -0.0024(10) -0.0097(11) -0.0008(10)
C9 0.0569(14) 0.0569(14) 0.0653(16) -0.0042(12) -0.0041(11) -0.0003(11)
C10 0.0584(14) 0.0501(13) 0.0778(18) -0.0099(12) -0.0205(12) 0.0026(11)
C11 0.0512(13) 0.0498(13) 0.0778(17) -0.0062(12) -0.0139(12) -0.0002(10)
C12 0.0567(14) 0.0489(13) 0.0802(18) -0.0113(12) -0.0103(12) 0.0006(11)
C13 0.0597(16) 0.0689(17) 0.097(2) -0.0148(15) -0.0038(15) 0.0042(13)
C14 0.0674(16) 0.0645(16) 0.0632(17) 0.0032(13) -0.0074(12) 0.0006(12)
C15 0.0601(15) 0.0528(14) 0.0722(17) -0.0027(12) -0.0134(12) -0.0005(11)
C16 0.0655(16) 0.0645(16) 0.0644(17) 0.0017(13) -0.0089(12) 0.0006(12)
C17 0.0698(17) 0.0574(15) 0.091(2) -0.0005(14) -0.0265(15) -0.0011(13)
C18 0.0720(17) 0.0604(16) 0.093(2) -0.0090(14) -0.0285(15) 0.0101(13)
C19 0.0792(19) 0.084(2) 0.0686(19) 0.0075(15) -0.0047(15) 0.0008(15)
C20 0.0628(16) 0.0526(15) 0.098(2) -0.0096(14) -0.0186(15) -0.0001(12)
C21 0.087(2) 0.086(2) 0.0664(19) 0.0103(15) -0.0076(15) 0.0063(16)
C22 0.0554(16) 0.074(2) 0.128(3) -0.024(2) -0.0152(17) 0.0118(14)
C23 0.0665(19) 0.0680(19) 0.136(3) -0.0166(19) -0.039(2) 0.0147(14)
C24 0.0655(19) 0.080(2) 0.123(3) -0.015(2) 0.0078(19) 0.0054(16)
C25 0.0590(17) 0.071(2) 0.147(4) -0.018(2) -0.017(2) 0.0108(14)
C26 0.0630(17) 0.0722(18) 0.097(2) -0.0107(16) 0.0002(15) 0.0011(14)
C27 0.0622(17) 0.0615(17) 0.131(3) -0.0097(18) -0.0303(19) 0.0044(13)
C29 0.095(7) 0.157(13) 0.211(12) 0.072(11) 0.019(7) 0.015(9)
C34 0.115(6) 0.101(5) 0.082(5) 0.019(4) -0.002(5) 0.004(5)
C31 0.142(7) 0.133(6) 0.088(5) 0.005(5) -0.031(5) 0.018(6)
C28 0.126(6) 0.149(7) 0.096(5) -0.005(5) 0.011(4) -0.018(5)
C32 0.143(10) 0.173(9) 0.126(9) 0.010(7) -0.034(8) -0.043(9)
C36 0.125(8) 0.172(13) 0.191(12) 0.015(10) -0.030(9) 0.023(8)
C35 0.191(11) 0.124(8) 0.159(10) -0.047(7) 0.013(9) -0.018(9)
C33 0.208(14) 0.216(13) 0.118(8) 0.037(8) -0.046(10) -0.019(13)
C30 0.165(11) 0.197(14) 0.122(9) 0.012(9) 0.039(8) -0.028(11)
C40 0.141(4) 0.129(3) 0.126(3) 0.009(2) 0.009(2) -0.020(3)
C41 0.187(5) 0.113(3) 0.135(4) -0.011(3) -0.018(3) -0.007(3)
C37 0.172(6) 0.156(8) 0.112(5) 0.023(5) -0.058(5) 0.000(5)
C43 0.145(6) 0.137(5) 0.115(6) 0.006(5) 0.049(5) 0.013(5)
C38 0.160(12) 0.304(18) 0.207(11) 0.024(12) -0.021(8) 0.025(11)
C42 0.294(9) 0.202(7) 0.210(6) 0.040(5) 0.070(6) -0.083(6)
C44 0.144(7) 0.164(9) 0.158(8) -0.011(7) 0.036(5) 0.052(6)
C39 0.238(11) 0.288(14) 0.123(6) 0.066(7) -0.086(6) -0.065(10)
C45 0.289(15) 0.246(13) 0.210(13) -0.038(11) -0.017(10) -0.057(11)
C36A 0.170(9) 0.118(9) 0.133(9) 0.018(7) 0.006(9) 0.039(9)
C34A 0.156(7) 0.120(7) 0.102(6) 0.019(5) -0.010(6) -0.007(6)
C35A 0.224(12) 0.131(9) 0.149(9) -0.007(7) -0.026(9) -0.040(9)
C32A 0.266(18) 0.153(9) 0.178(13) -0.021(9) -0.082(14) -0.040(12)
C31A 0.166(8) 0.145(7) 0.087(5) -0.005(5) -0.017(6) -0.015(7)
C33A 0.174(11) 0.197(11) 0.065(5) -0.012(5) -0.027(7) -0.007(10)
C28A 0.127(6) 0.117(6) 0.127(6) 0.026(5) 0.019(5) -0.023(5)
C29A 0.124(10) 0.169(15) 0.185(12) 0.029(10) 0.007(8) 0.003(10)
C30A 0.178(11) 0.151(11) 0.135(10) 0.014(8) 0.040(8) -0.042(10)
C44A 0.228(14) 0.224(12) 0.210(13) 0.034(10) 0.042(11) 0.057(10)
C43A 0.197(8) 0.149(6) 0.160(8) -0.018(5) 0.012(6) 0.001(6)
C45A 0.315(15) 0.240(13) 0.194(11) 0.024(9) 0.072(10) 0.030(12)
C38A 0.141(9) 0.235(10) 0.202(13) 0.046(10) -0.071(8) -0.009(8)
C37A 0.176(7) 0.192(8) 0.146(8) 0.027(6) -0.050(6) -0.035(5)
C39A 0.365(16) 0.256(10) 0.280(16) -0.027(11) -0.161(13) -0.094(9)

loop_
_atom_type_symbol
_atom_type_description
_atom_type_scat_dispersion_real
_atom_type_scat_dispersion_imag
_atom_type_scat_source
C C 0.0181 0.0091 'International Tables Vol C Tables 4.2.6.8 and 6.1.1.4'
H H 0.0000 0.0000 'International Tables Vol C Tables 4.2.6.8 and 6.1.1.4'
N N 0.0311 0.0180 'International Tables Vol C Tables 4.2.6.8 and 6.1.1.4'
O O 0.0492 0.0322 'International Tables Vol C Tables 4.2.6.8 and 6.1.1.4'
Si Si 0.2541 0.3302 'International Tables Vol C Tables 4.2.6.8 and 6.1.1.4'

loop_
_geom_angle_atom_site_label_1
_geom_angle_atom_site_label_2
_geom_angle_atom_site_label_3
_geom_angle
C21 Si1 C34 105.4(4)
C21 Si1 C31 101.3(4)
C21 Si1 C28 108.8(3)
C21 Si1 C28A 104.5(3)
C34 Si1 C31 94.5(5)
C28 Si1 C34 133.3(6)
C28 Si1 C31 108.7(5)
C34A Si1 C21 108.1(5)
C34A Si1 C28A 85.1(6)
C31A Si1 C21 111.8(4)
C31A Si1 C34A 128.3(7)
C31A Si1 C28A 114.2(6)
C19 Si2 C40 107.3(2)
C19 Si2 C37 103.5(4)
C19 Si2 C43 104.8(4)
C40 Si2 C37 110.8(5)
C40 Si2 C43 105.2(5)
C43 Si2 C37 124.1(7)
C43A Si2 C19 111.2(6)
C43A Si2 C40 115.0(7)
C43A Si2 C37A 99.5(9)
C37A Si2 C19 108.5(7)
C37A Si2 C40 115.2(6)
C15 N0AA C6 114.4(2)
C11 N2 C5 113.4(2)
C6 C1 C8 119.8(2)
C6 C1 C16 119.4(2)
C8 C1 C16 120.7(2)
C20 C2 C11 107.5(3)
C26 C2 C11 130.8(3)
C26 C2 C20 121.7(3)
C4 C3 C7 121.4(2)
C4 C3 C8 119.2(2)
C8 C3 C7 119.4(2)
C3 C4 H4 119.1
C10 C4 C3 121.7(3)
C10 C4 H4 119.1
N2 C5 C6 121.6(2)
N2 C5 C7 118.1(2)
C7 C5 C6 120.3(2)
N0AA C6 C1 117.6(2)
N0AA C6 C5 122.0(2)
C1 C6 C5 120.4(2)
C5 C7 C3 120.0(2)
C5 C7 C14 119.9(2)
C14 C7 C3 120.0(2)
C1 C8 C3 120.1(2)
C9 C8 C1 120.7(2)
C9 C8 C3 119.2(2)
C8 C9 H9 119.4
C12 C9 C8 121.3(3)
C12 C9 H9 119.4
C4 C10 C12 119.1(2)
C4 C10 C18 122.2(3)
C18 C10 C12 118.6(3)
N2 C11 C2 126.9(3)
N2 C11 C15 124.1(2)
C15 C11 C2 108.9(2)
C9 C12 C10 119.5(2)
C9 C12 C13 122.0(3)
C13 C12 C10 118.5(3)
C12 C13 H13 119.7
C22 C13 C12 120.6(3)
C22 C13 H13 119.7
C21 C14 C7 177.7(3)
N0AA C15 C11 124.4(2)
N0AA C15 C17 127.7(3)
C11 C15 C17 107.9(2)
C19 C16 C1 176.6(3)
O21 C17 C15 127.2(3)
O21 C17 C20 128.8(3)
C20 C17 C15 104.0(3)
C10 C18 H18 119.6
C23 C18 C10 120.7(3)
C23 C18 H18 119.6
C16 C19 Si2 176.7(3)
C2 C20 C17 111.6(3)
C2 C20 C27 120.6(3)
C27 C20 C17 127.7(3)
C14 C21 Si1 176.5(3)
C13 C22 H22 119.6
C13 C22 C23 120.8(3)
C23 C22 H22 119.6
C18 C23 C22 120.7(3)
C18 C23 H23 119.7
C22 C23 H23 119.7
C25 C24 H24 119.3
C25 C24 C26 121.4(3)
C26 C24 H24 119.3
C24 C25 H25 119.0
C27 C25 C24 122.1(3)
C27 C25 H25 119.0
C2 C26 C24 117.0(3)
C2 C26 H26 121.5
C24 C26 H26 121.5
C20 C27 H27 121.4
C25 C27 C20 117.2(3)
C25 C27 H27 121.4
H29A C29 H29B 120.0
C28 C29 H29A 120.0
C28 C29 H29B 120.0
Si1 C34 H34 107.6
C36 C34 Si1 111.6(9)
C36 C34 H34 107.6
C35 C34 Si1 114.8(10)
C35 C34 H34 107.6
C35 C34 C36 107.3(13)
Si1 C31 H31 101.5
C32 C31 Si1 118.1(11)
C32 C31 H31 101.5
C32 C31 C33 113.9(15)
C33 C31 Si1 116.4(11)
C33 C31 H31 101.5
Si1 C28 H28 101.4
C29 C28 Si1 120.0(11)
C29 C28 H28 101.4
C29 C28 C30 115.7(14)
C30 C28 Si1 112.8(11)
C30 C28 H28 101.4
C31 C32 H32A 109.5
C31 C32 H32B 109.5
C31 C32 H32C 109.5
H32A C32 H32B 109.5
H32A C32 H32C 109.5
H32B C32 H32C 109.5
C34 C36 H36A 109.5
C34 C36 H36B 109.5
C34 C36 H36C 109.5
H36A C36 H36B 109.5
H36A C36 H36C 109.5
H36B C36 H36C 109.5
C34 C35 H35A 109.5
C34 C35 H35B 109.5
C34 C35 H35C 109.5
H35A C35 H35B 109.5
H35A C35 H35C 109.5
H35B C35 H35C 109.5
C31 C33 H33A 109.5
C31 C33 H33B 109.5
C31 C33 H33C 109.5
H33A C33 H33B 109.5
H33A C33 H33C 109.5
H33B C33 H33C 109.5
C28 C30 H30A 109.5
C28 C30 H30B 109.5
C28 C30 H30C 109.5
H30A C30 H30B 109.5
H30A C30 H30C 109.5
H30B C30 H30C 109.5
Si2 C40 H40 100.7
C41 C40 Si2 115.8(4)
C41 C40 H40 100.7
C42 C40 Si2 117.0(5)
C42 C40 H40 100.7
C42 C40 C41 117.1(5)
C40 C41 H41A 109.5
C40 C41 H41B 109.5
C40 C41 H41C 109.5
H41A C41 H41B 109.5
H41A C41 H41C 109.5
H41B C41 H41C 109.5
Si2 C37 H37 101.4
C38 C37 Si2 113.0(14)
C38 C37 H37 101.4
C38 C37 C39 127.0(16)
C39 C37 Si2 108.3(10)
C39 C37 H37 101.4
Si2 C43 H43 106.3
C44 C43 Si2 114.7(9)
C44 C43 H43 106.3
C44 C43 C45 129.8(16)
C45 C43 Si2 91.3(10)
C45 C43 H43 106.3
C37 C38 H38A 109.5
C37 C38 H38B 109.5
C37 C38 H38C 109.5
H38A C38 H38B 109.5
H38A C38 H38C 109.5
H38B C38 H38C 109.5
C40 C42 H42A 109.5
C40 C42 H42B 109.5
C40 C42 H42C 109.5
H42A C42 H42B 109.5
H42A C42 H42C 109.5
H42B C42 H42C 109.5
C43 C44 H44A 109.5
C43 C44 H44B 109.5
C43 C44 H44C 109.5
H44A C44 H44B 109.5
H44A C44 H44C 109.5
H44B C44 H44C 109.5
C37 C39 H39A 109.5
C37 C39 H39B 109.5
C37 C39 H39C 109.5
H39A C39 H39B 109.5
H39A C39 H39C 109.5
H39B C39 H39C 109.5
C43 C45 H45A 109.5
C43 C45 H45B 109.5
C43 C45 H45C 109.5
H45A C45 H45B 109.5
H45A C45 H45C 109.5
H45B C45 H45C 109.5
H36D C36A H36E 109.5
H36D C36A H36F 109.5
H36E C36A H36F 109.5
C34A C36A H36D 109.5
C34A C36A H36E 109.5
C34A C36A H36F 109.5
Si1 C34A H34A 106.9
C36A C34A Si1 105.7(10)
C36A C34A H34A 106.9
C35A C34A Si1 115.1(11)
C35A C34A C36A 114.9(13)
C35A C34A H34A 106.9
C34A C35A H35D 109.5
C34A C35A H35E 109.5
C34A C35A H35F 109.5
H35D C35A H35E 109.5
H35D C35A H35F 109.5
H35E C35A H35F 109.5
H32D C32A H32E 109.5
H32D C32A H32F 109.5
H32E C32A H32F 109.5
C31A C32A H32D 109.5
C31A C32A H32E 109.5
C31A C32A H32F 109.5
Si1 C31A H31A 91.5
C32A C31A Si1 124.7(13)
C32A C31A H31A 91.5
C32A C31A C33A 118.3(15)
C33A C31A Si1 116.8(10)
C33A C31A H31A 91.5
C31A C33A H33D 109.5
C31A C33A H33E 109.5
C31A C33A H33F 109.5
H33D C33A H33E 109.5
H33D C33A H33F 109.5
H33E C33A H33F 109.5
Si1 C28A H28A 100.9
C29A C28A Si1 119.8(12)
C29A C28A H28A 100.9
C29A C28A C30A 113.0(16)
C30A C28A Si1 116.7(11)
C30A C28A H28A 100.9
C28A C29A H29C 109.5
C28A C29A H29D 109.5
C28A C29A H29E 109.5
H29C C29A H29D 109.5
H29C C29A H29E 109.5
H29D C29A H29E 109.5
C28A C30A H30D 109.5
C28A C30A H30E 109.5
C28A C30A H30F 109.5
H30D C30A H30E 109.5
H30D C30A H30F 109.5
H30E C30A H30F 109.5
H44D C44A H44E 109.5
H44D C44A H44F 109.5
H44E C44A H44F 109.5
C43A C44A H44D 109.5
C43A C44A H44E 109.5
C43A C44A H44F 109.5
C44A C43A Si2 123.0(12)
C45A C43A Si2 127.7(12)
C45A C43A C44A 104.9(12)
C43A C45A H45D 109.5
C43A C45A H45E 109.5
C43A C45A H45F 109.5
H45D C45A H45E 109.5
H45D C45A H45F 109.5
H45E C45A H45F 109.5
H38D C38A H38E 109.5
H38D C38A H38F 109.5
H38E C38A H38F 109.5
C37A C38A H38D 109.5
C37A C38A H38E 109.5
C37A C38A H38F 109.5
Si2 C37A H37A 105.3
C38A C37A Si2 113.1(13)
C38A C37A H37A 105.3
C39A C37A Si2 118.7(14)
C39A C37A C38A 108.0(12)
C39A C37A H37A 105.3
C37A C39A H39D 109.5
C37A C39A H39E 109.5
C37A C39A H39F 109.5
H39D C39A H39E 109.5
H39D C39A H39F 109.5
H39E C39A H39F 109.5

loop_
_geom_bond_atom_site_label_1
_geom_bond_atom_site_label_2
_geom_bond_distance
Si1 C21 1.832(3)
Si1 C34 1.931(13)
Si1 C31 2.074(12)
Si1 C28 1.856(11)
Si1 C34A 1.803(15)
Si1 C31A 1.761(12)
Si1 C28A 1.946(11)
Si2 C19 1.832(3)
Si2 C40 1.891(5)
Si2 C37 2.050(15)
Si2 C43 1.989(12)
Si2 C43A 1.679(17)
Si2 C37A 1.683(17)
O21 C17 1.209(4)
N0AA C6 1.381(3)
N0AA C15 1.290(3)
N2 C5 1.393(3)
N2 C11 1.318(3)
C1 C6 1.402(3)
C1 C8 1.426(3)
C1 C16 1.429(4)
C2 C11 1.471(4)
C2 C20 1.386(4)
C2 C26 1.385(4)
C3 C4 1.398(3)
C3 C7 1.431(3)
C3 C8 1.429(4)
C4 H4 0.9300
C4 C10 1.395(4)
C5 C6 1.430(4)
C5 C7 1.399(3)
C7 C14 1.423(4)
C8 C9 1.403(3)
C9 H9 0.9300
C9 C12 1.397(4)
C10 C12 1.427(4)
C10 C18 1.423(4)
C11 C15 1.422(4)
C12 C13 1.426(4)
C13 H13 0.9300
C13 C22 1.353(5)
C14 C21 1.198(4)
C15 C17 1.510(4)
C16 C19 1.196(4)
C17 C20 1.473(4)
C18 H18 0.9300
C18 C23 1.354(4)
C20 C27 1.414(4)
C22 H22 0.9300
C22 C23 1.406(5)
C23 H23 0.9300
C24 H24 0.9300
C24 C25 1.384(5)
C24 C26 1.392(4)
C25 H25 0.9300
C25 C27 1.363(5)
C26 H26 0.9300
C27 H27 0.9300
C29 H29A 0.9300
C29 H29B 0.9300
C29 C28 1.466(17)
C34 H34 0.9800
C34 C36 1.619(16)
C34 C35 1.494(18)
C31 H31 0.9800
C31 C32 1.34(2)
C31 C33 1.469(17)
C28 H28 0.9800
C28 C30 1.474(17)
C32 H32A 0.9600
C32 H32B 0.9600
C32 H32C 0.9600
C36 H36A 0.9600
C36 H36B 0.9600
C36 H36C 0.9600
C35 H35A 0.9600
C35 H35B 0.9600
C35 H35C 0.9600
C33 H33A 0.9600
C33 H33B 0.9600
C33 H33C 0.9600
C30 H30A 0.9600
C30 H30B 0.9600
C30 H30C 0.9600
C40 H40 0.9800
C40 C41 1.501(6)
C40 C42 1.436(7)
C41 H41A 0.9600
C41 H41B 0.9600
C41 H41C 0.9600
C37 H37 0.9800
C37 C38 1.457(15)
C37 C39 1.525(15)
C43 H43 0.9800
C43 C44 1.410(14)
C43 C45 1.669(16)
C38 H38A 0.9600
C38 H38B 0.9600
C38 H38C 0.9600
C42 H42A 0.9600
C42 H42B 0.9600
C42 H42C 0.9600
C44 H44A 0.9600
C44 H44B 0.9600
C44 H44C 0.9600
C39 H39A 0.9600
C39 H39B 0.9600
C39 H39C 0.9600
C45 H45A 0.9600
C45 H45B 0.9600
C45 H45C 0.9600
C36A H36D 0.9600
C36A H36E 0.9600
C36A H36F 0.9600
C36A C34A 1.588(19)
C34A H34A 0.9800
C34A C35A 1.492(19)
C35A H35D 0.9600
C35A H35E 0.9600
C35A H35F 0.9600
C32A H32D 0.9600
C32A H32E 0.9600
C32A H32F 0.9600
C32A C31A 1.37(2)
C31A H31A 0.9800
C31A C33A 1.525(17)
C33A H33D 0.9600
C33A H33E 0.9600
C33A H33F 0.9600
C28A H28A 0.9800
C28A C29A 1.31(2)
C28A C30A 1.538(16)
C29A H29C 0.9600
C29A H29D 0.9600
C29A H29E 0.9600
C30A H30D 0.9600
C30A H30E 0.9600
C30A H30F 0.9600
C44A H44D 0.9600
C44A H44E 0.9600
C44A H44F 0.9600
C44A C43A 1.527(15)
C43A C45A 1.524(15)
C45A H45D 0.9600
C45A H45E 0.9600
C45A H45F 0.9600
C38A H38D 0.9600
C38A H38E 0.9600
C38A H38F 0.9600
C38A C37A 1.594(15)
C37A H37A 0.9800
C37A C39A 1.485(13)
C39A H39D 0.9600
C39A H39E 0.9600
C39A H39F 0.9600

loop_
_geom_torsion_atom_site_label_1
_geom_torsion_atom_site_label_2
_geom_torsion_atom_site_label_3
_geom_torsion_atom_site_label_4
_geom_torsion
O21 C17 C20 C2 -179.5(3)
O21 C17 C20 C27 1.0(5)
N0AA C15 C17 O21 -1.6(5)
N0AA C15 C17 C20 178.5(3)
N2 C5 C6 N0AA 2.5(4)
N2 C5 C6 C1 -178.4(2)
N2 C5 C7 C3 178.9(2)
N2 C5 C7 C14 -2.1(4)
N2 C11 C15 N0AA 1.7(4)
N2 C11 C15 C17 -178.8(2)
C1 C8 C9 C12 -178.5(2)
C2 C11 C15 N0AA -178.4(2)
C2 C11 C15 C17 1.1(3)
C2 C20 C27 C25 -0.2(4)
C3 C4 C10 C12 0.6(4)
C3 C4 C10 C18 -179.7(2)
C3 C8 C9 C12 0.0(4)
C4 C3 C7 C5 -178.3(2)
C4 C3 C7 C14 2.7(4)
C4 C3 C8 C1 178.3(2)
C4 C3 C8 C9 -0.2(4)
C4 C10 C12 C9 -0.8(4)
C4 C10 C12 C13 -179.9(2)
C4 C10 C18 C23 -179.7(3)
C5 N2 C11 C2 -179.7(2)
C5 N2 C11 C15 0.2(4)
C6 N0AA C15 C11 -1.3(4)
C6 N0AA C15 C17 179.3(2)
C6 C1 C8 C3 1.1(4)
C6 C1 C8 C9 179.6(2)
C6 C5 C7 C3 -1.0(4)
C6 C5 C7 C14 178.0(2)
C7 C3 C4 C10 178.8(2)
C7 C3 C8 C1 -0.6(4)
C7 C3 C8 C9 -179.1(2)
C7 C5 C6 N0AA -177.6(2)
C7 C5 C6 C1 1.5(4)
C8 C1 C6 N0AA 177.6(2)
C8 C1 C6 C5 -1.5(4)
C8 C3 C4 C10 -0.1(4)
C8 C3 C7 C5 0.6(4)
C8 C3 C7 C14 -178.4(2)
C8 C9 C12 C10 0.5(4)
C8 C9 C12 C13 179.6(2)
C9 C12 C13 C22 179.9(3)
C10 C12 C13 C22 -1.0(4)
C10 C18 C23 C22 0.1(5)
C11 N2 C5 C6 -2.1(3)
C11 N2 C5 C7 178.0(2)
C11 C2 C20 C17 0.2(3)
C11 C2 C20 C27 179.8(2)
C11 C2 C26 C24 -179.6(3)
C11 C15 C17 O21 179.0(3)
C11 C15 C17 C20 -1.0(3)
C12 C10 C18 C23 0.0(4)
C12 C13 C22 C23 1.1(5)
C13 C22 C23 C18 -0.7(5)
C15 N0AA C6 C1 -179.7(2)
C15 N0AA C6 C5 -0.6(4)
C15 C17 C20 C2 0.4(3)
C15 C17 C20 C27 -179.0(3)
C16 C1 C6 N0AA -5.5(4)
C16 C1 C6 C5 175.4(2)
C16 C1 C8 C3 -175.7(2)
C16 C1 C8 C9 2.7(4)
C17 C20 C27 C25 179.3(3)
C18 C10 C12 C9 179.5(2)
C18 C10 C12 C13 0.4(4)
C19 Si2 C40 C41 44.8(5)
C19 Si2 C40 C42 -170.6(5)
C19 Si2 C43A C44A 13(2)
C19 Si2 C43A C45A 165.2(17)
C19 Si2 C37A C38A -72.4(12)
C19 Si2 C37A C39A 55.7(16)
C20 C2 C11 N2 179.1(2)
C20 C2 C11 C15 -0.9(3)
C20 C2 C26 C24 0.4(4)
C21 Si1 C28 C29 -17.2(14)
C21 Si1 C28 C30 -159.0(9)
C21 Si1 C34A C36A -71.9(10)
C21 Si1 C34A C35A 56.0(12)
C21 Si1 C31A C32A -11.4(17)
C21 Si1 C31A C33A 163.2(9)
C24 C25 C27 C20 0.4(5)
C25 C24 C26 C2 -0.2(5)
C26 C2 C11 N2 -0.9(5)
C26 C2 C11 C15 179.1(3)
C26 C2 C20 C17 -179.8(3)
C26 C2 C20 C27 -0.2(4)
C26 C24 C25 C27 -0.3(5)
C34 Si1 C28 C29 117.7(13)
C34 Si1 C28 C30 -24.2(13)
C31 Si1 C28 C29 -126.7(13)
C31 Si1 C28 C30 91.4(11)
C40 Si2 C43A C44A -109.6(19)
C40 Si2 C43A C45A 43(2)
C40 Si2 C37A C38A 47.9(14)
C40 Si2 C37A C39A 176.0(13)
C37 Si2 C40 C41 -67.5(6)
C37 Si2 C40 C42 77.1(7)
C43 Si2 C40 C41 156.0(6)
C43 Si2 C40 C42 -59.4(7)
C34A Si1 C31A C32A -149.3(15)
C34A Si1 C31A C33A 25.2(15)
C31A Si1 C34A C36A 67.2(12)
C31A Si1 C34A C35A -164.9(10)
C28A Si1 C34A C36A -175.7(10)
C28A Si1 C34A C35A -47.7(11)
C28A Si1 C31A C32A 107.0(16)
C28A Si1 C31A C33A -78.4(11)
C43A Si2 C40 C41 169.1(7)
C43A Si2 C40 C42 -46.4(9)
C43A Si2 C37A C38A 171.4(12)
C43A Si2 C37A C39A -60.5(17)
C37A Si2 C40 C41 -76.1(9)
C37A Si2 C40 C42 68.5(9)
C37A Si2 C43A C44A 127(2)
C37A Si2 C43A C45A -81(2)
